data_2221735
loop_
_publ_author_name
'Hu, Min'
'Ma, Song-Tao'
'Guo, Liang-Qi'
'Fang, Shao-Ming'

_publ_section_title
;
 Poly[[diaquabis(\m~2~-4,4'-bipyridine)manganese(II)]
 bis[2-(2-carboxyphenyldisulfanyl)benzoate]]
;
_journal_coeditor_code IM2106
_journal_issue 5
_journal_name_full 'Acta Crystallographica Section E'
_journal_page_first m538
_journal_page_last m539
_journal_paper_doi 10.1107/S1600536809013646
_journal_volume 65
_journal_year 2009
_chemical_formula_iupac '[Mn (C10 H8 N2)2 (H2 O)2] (C14 H9 O4 S2)2'
_chemical_formula_moiety 'C20 H20 Mn N4 O2 2+, 2(C14 H9 O4 S2 -)'
_chemical_formula_sum 'C48 H38 Mn N4 O10 S4'
_chemical_formula_weight 1014.00
_chemical_name_systematic
;
Poly[[diaquabis(\m~2~-4,4'-bipyridine)manganese(II)]
bis[2-(2-carboxyphenyldisulfanyl)benzoate]]
;
_space_group_IT_number 2
_symmetry_cell_setting triclinic
_symmetry_space_group_name_Hall '-P 1'
_symmetry_space_group_name_H-M 'P -1'
_atom_sites_solution_hydrogens geom
_atom_sites_solution_primary direct
_atom_sites_solution_secondary difmap
_audit_creation_method SHELXL-97
_cell_angle_alpha 94.334(6)
_cell_angle_beta 102.339(7)
_cell_angle_gamma 96.217(7)
_cell_formula_units_Z 1
_cell_length_a 8.260(5)
_cell_length_b 11.771(7)
_cell_length_c 11.917(7)
_cell_measurement_reflns_used 3063
_cell_measurement_temperature 293(2)
_cell_measurement_theta_max 27.32
_cell_measurement_theta_min 2.55
_cell_volume 1119.4(12)
_computing_cell_refinement 'SAINT (Bruker, 1998)'
_computing_data_collection 'SMART (Bruker, 1998)'
_computing_data_reduction 'SAINT (Bruker, 1998)'
_computing_molecular_graphics 'SHELXTL (Sheldrick, 2008)'
_computing_publication_material 'SHELXTL (Sheldrick, 2008) and PLATON (Spek, 2009)'
_computing_structure_refinement 'SHELXL97 (Sheldrick, 2008)'
_computing_structure_solution 'SHELXS97 (Sheldrick, 2008)'
_diffrn_ambient_temperature 293(2)
_diffrn_measured_fraction_theta_full 0.994
_diffrn_measured_fraction_theta_max 0.994
_diffrn_measurement_device_type 'Bruker SMART CCD area-detector'
_diffrn_measurement_method '\f and \w'
_diffrn_radiation_monochromator graphite
_diffrn_radiation_source 'fine-focus sealed tube'
_diffrn_radiation_type MoK\a
_diffrn_radiation_wavelength 0.71073
_diffrn_reflns_av_R_equivalents 0.0176
_diffrn_reflns_av_sigmaI/netI 0.0276
_diffrn_reflns_limit_h_max 9
_diffrn_reflns_limit_h_min -9
_diffrn_reflns_limit_k_max 14
_diffrn_reflns_limit_k_min -14
_diffrn_reflns_limit_l_max 13
_diffrn_reflns_limit_l_min -14
_diffrn_reflns_number 8248
_diffrn_reflns_theta_full 25.00
_diffrn_reflns_theta_max 25.00
_diffrn_reflns_theta_min 2.54
_diffrn_standards_decay_% 0
_diffrn_standards_interval_count 0
_diffrn_standards_interval_time 0
_diffrn_standards_number 0
_exptl_absorpt_coefficient_mu 0.547
_exptl_absorpt_correction_T_max 0.9524
_exptl_absorpt_correction_T_min 0.8067
_exptl_absorpt_correction_type multi-scan
_exptl_absorpt_process_details '(SADABS; Sheldrick, 1996)'
_exptl_crystal_colour yellow
_exptl_crystal_density_diffrn 1.504
_exptl_crystal_density_method 'not measured'
_exptl_crystal_description prism
_exptl_crystal_F_000 523
_exptl_crystal_size_max 0.41
_exptl_crystal_size_mid 0.13
_exptl_crystal_size_min 0.09
_refine_diff_density_max 0.242
_refine_diff_density_min -0.211
_refine_ls_extinction_method none
_refine_ls_goodness_of_fit_ref 1.027
_refine_ls_hydrogen_treatment constr
_refine_ls_matrix_type full
_refine_ls_number_parameters 304
_refine_ls_number_reflns 3921
_refine_ls_number_restraints 0
_refine_ls_restrained_S_all 1.027
_refine_ls_R_factor_all 0.0421
_refine_ls_R_factor_gt 0.0321
_refine_ls_shift/su_max 0.001
_refine_ls_shift/su_mean 0.000
_refine_ls_structure_factor_coef Fsqd
_refine_ls_weighting_details 'calc w=1/[\s^2^(Fo^2^)+(0.0338P)^2^+0.4902P] where P=(Fo^2^+2Fc^2^)/3'
_refine_ls_weighting_scheme calc
_refine_ls_wR_factor_gt 0.0750
_refine_ls_wR_factor_ref 0.0805
_reflns_number_gt 3242
_reflns_number_total 3921
_reflns_threshold_expression I>2\s(I)
_cod_data_source_file im2106.cif
_cod_data_source_block I
_cod_depositor_comments
;
The following automatic conversions were performed:
'_symmetry_cell_setting' value 'Triclinic' changed to 'triclinic'
according to '/home/saulius/struct/CIF-dictionaries/cif_core.dic'
dictionary named 'cif_core.dic' version 2.4.1 from 2010-06-29.

Automatic conversion script
Id: cif_fix_enum 1527 2010-12-29 10:47:43Z saulius 

The following automatic conversions were performed:

'_symmetry_cell_setting' value 'Triclinic' changed to 'triclinic'
according to /home/saulius/struct/CIF-dictionaries/cif_core.dic
dictionary named 'cif_core.dic' version 2.4.1 from 2010-06-29.

Automatic conversion script
Id: cif_fix_values 1715 2011-07-08 13:25:40Z adriana 
;
_cod_original_cell_volume 1119.0(10)
_cod_database_code 2221735
_cod_database_fobs_code 2221735

loop_
_symmetry_equiv_pos_as_xyz
'x, y, z'
'-x, -y, -z'

loop_
_atom_site_type_symbol
_atom_site_label
_atom_site_fract_x
_atom_site_fract_y
_atom_site_fract_z
_atom_site_U_iso_or_equiv
_atom_site_adp_type
_atom_site_calc_flag
_atom_site_refinement_flags
_atom_site_occupancy
_atom_site_disorder_assembly
_atom_site_disorder_group
Mn Mn1 0.0000 0.0000 0.5000 0.02618(12) Uani d S 1 . .
C C1 0.1323(3) 0.0099(2) 0.26331(18) 0.0413(5) Uani d . 1 . .
H H1 0.2313 0.0235 0.3195 0.050 Uiso calc R 1 . .
C C2 0.1417(3) 0.0171(2) 0.14994(18) 0.0426(6) Uani d . 1 . .
H H2 0.2450 0.0358 0.1321 0.051 Uiso calc R 1 . .
C C3 -0.0016(2) -0.00339(17) 0.06212(16) 0.0288(4) Uani d . 1 . .
C C4 -0.1492(3) -0.03266(19) 0.09752(17) 0.0367(5) Uani d . 1 . .
H H4 -0.2496 -0.0490 0.0428 0.044 Uiso calc R 1 . .
C C5 -0.1486(3) -0.03779(19) 0.21322(17) 0.0365(5) Uani d . 1 . .
H H5 -0.2499 -0.0580 0.2333 0.044 Uiso calc R 1 . .
C C6 -0.0798(3) 0.24339(19) 0.4099(2) 0.0470(6) Uani d . 1 . .
H H6 -0.1457 0.1943 0.3484 0.056 Uiso calc R 1 . .
C C7 -0.0917(3) 0.35907(19) 0.4094(2) 0.0499(6) Uani d . 1 . .
H H7 -0.1659 0.3853 0.3497 0.060 Uiso calc R 1 . .
C C8 0.0067(3) 0.43706(17) 0.49789(18) 0.0329(5) Uani d . 1 . .
C C9 0.1167(3) 0.38947(19) 0.58152(19) 0.0420(5) Uani d . 1 . .
H H9 0.1880 0.4370 0.6419 0.050 Uiso calc R 1 . .
C C10 0.1207(3) 0.27247(19) 0.57538(19) 0.0418(5) Uani d . 1 . .
H H10 0.1977 0.2441 0.6318 0.050 Uiso calc R 1 . .
C C11 0.4897(3) 0.19836(19) 0.37959(18) 0.0366(5) Uani d . 1 . .
C C12 0.4734(3) 0.29917(18) 0.30933(17) 0.0344(5) Uani d . 1 . .
C C13 0.4283(3) 0.3990(2) 0.3568(2) 0.0488(6) Uani d . 1 . .
H H13 0.3984 0.3993 0.4278 0.059 Uiso calc R 1 . .
C C14 0.4264(4) 0.4974(2) 0.3015(2) 0.0626(8) Uani d . 1 . .
H H14 0.3949 0.5633 0.3344 0.075 Uiso calc R 1 . .
C C15 0.4719(4) 0.4971(2) 0.1964(2) 0.0560(7) Uani d . 1 . .
H H15 0.4741 0.5639 0.1595 0.067 Uiso calc R 1 . .
C C16 0.5139(3) 0.3989(2) 0.14617(19) 0.0429(6) Uani d . 1 . .
H H16 0.5428 0.3998 0.0749 0.051 Uiso calc R 1 . .
C C17 0.5139(2) 0.29761(18) 0.20047(17) 0.0330(5) Uani d . 1 . .
C C18 0.6650(3) 0.2313(2) -0.25469(19) 0.0427(6) Uani d . 1 . .
C C19 0.7963(3) 0.26720(19) -0.14760(19) 0.0400(5) Uani d . 1 . .
C C20 0.9572(3) 0.3118(2) -0.1525(2) 0.0571(7) Uani d . 1 . .
H H20 0.9828 0.3190 -0.2241 0.069 Uiso calc R 1 . .
C C21 1.0794(3) 0.3457(3) -0.0539(3) 0.0704(9) Uani d . 1 . .
H H21 1.1863 0.3754 -0.0590 0.084 Uiso calc R 1 . .
C C22 1.0418(3) 0.3351(3) 0.0525(2) 0.0638(8) Uani d . 1 . .
H H22 1.1237 0.3575 0.1195 0.077 Uiso calc R 1 . .
C C23 0.8834(3) 0.2913(2) 0.0595(2) 0.0488(6) Uani d . 1 . .
H H23 0.8592 0.2850 0.1317 0.059 Uiso calc R 1 . .
C C24 0.7592(3) 0.25648(18) -0.03888(18) 0.0369(5) Uani d . 1 . .
N N1 0.0201(2) 0.19659(14) 0.49270(14) 0.0338(4) Uani d . 1 . .
N N2 -0.0105(2) -0.01530(14) 0.29787(14) 0.0309(4) Uani d . 1 . .
O O1 0.26802(17) 0.02247(12) 0.53842(12) 0.0354(3) Uani d . 1 . .
H H11 0.3286 0.0809 0.5256 0.042 Uiso d R 1 . .
H H12 0.3335 -0.0201 0.5745 0.042 Uiso d R 1 . .
O O2 0.4542(2) 0.20761(14) 0.47789(13) 0.0493(4) Uani d . 1 . .
O O3 0.5396(2) 0.11191(14) 0.33731(13) 0.0466(4) Uani d . 1 . .
O O4 0.5199(2) 0.20487(17) -0.25451(14) 0.0602(5) Uani d . 1 . .
O O5 0.7208(2) 0.23484(17) -0.35055(14) 0.0606(5) Uani d . 1 . .
H H51 0.6376 0.2168 -0.4033 0.073 Uiso d R 1 . .
S S1 0.55261(7) 0.19603(5) -0.03290(5) 0.04397(16) Uani d . 1 . .
S S2 0.56728(7) 0.16800(5) 0.13681(5) 0.03939(15) Uani d . 1 . .

loop_
_atom_site_aniso_label
_atom_site_aniso_U_11
_atom_site_aniso_U_22
_atom_site_aniso_U_33
_atom_site_aniso_U_12
_atom_site_aniso_U_13
_atom_site_aniso_U_23
Mn1 0.0335(2) 0.0252(2) 0.0210(2) 0.00591(17) 0.00676(18) 0.00459(17)
C1 0.0358(12) 0.0617(15) 0.0222(11) -0.0030(11) 0.0030(9) 0.0019(10)
C2 0.0351(12) 0.0648(16) 0.0268(11) -0.0044(11) 0.0104(9) 0.0038(11)
C3 0.0363(11) 0.0293(11) 0.0213(10) 0.0047(9) 0.0078(8) 0.0014(8)
C4 0.0318(11) 0.0534(14) 0.0227(11) 0.0015(10) 0.0037(9) 0.0031(9)
C5 0.0346(12) 0.0489(13) 0.0267(11) 0.0024(10) 0.0097(9) 0.0042(9)
C6 0.0566(15) 0.0302(12) 0.0442(14) 0.0031(11) -0.0087(11) 0.0018(10)
C7 0.0539(15) 0.0344(13) 0.0501(15) 0.0061(11) -0.0135(12) 0.0054(11)
C8 0.0329(11) 0.0299(11) 0.0357(11) 0.0025(9) 0.0080(9) 0.0038(9)
C9 0.0481(14) 0.0352(12) 0.0362(12) 0.0066(10) -0.0035(10) -0.0016(10)
C10 0.0500(14) 0.0375(13) 0.0361(12) 0.0132(10) 0.0007(11) 0.0069(10)
C11 0.0350(12) 0.0436(13) 0.0301(12) 0.0033(10) 0.0040(9) 0.0091(10)
C12 0.0338(11) 0.0401(12) 0.0293(11) 0.0053(9) 0.0055(9) 0.0079(9)
C13 0.0643(16) 0.0508(15) 0.0367(13) 0.0151(12) 0.0183(12) 0.0072(11)
C14 0.095(2) 0.0449(15) 0.0562(17) 0.0262(14) 0.0249(16) 0.0083(13)
C15 0.0811(19) 0.0419(14) 0.0492(16) 0.0164(13) 0.0145(14) 0.0188(12)
C16 0.0522(14) 0.0476(14) 0.0323(12) 0.0096(11) 0.0125(11) 0.0129(10)
C17 0.0298(11) 0.0399(12) 0.0282(11) 0.0061(9) 0.0019(9) 0.0069(9)
C18 0.0582(16) 0.0414(13) 0.0326(12) 0.0110(11) 0.0155(11) 0.0073(10)
C19 0.0455(13) 0.0426(13) 0.0353(12) 0.0120(10) 0.0124(10) 0.0068(10)
C20 0.0574(17) 0.0724(19) 0.0480(15) 0.0075(14) 0.0245(13) 0.0110(13)
C21 0.0445(16) 0.098(2) 0.068(2) -0.0070(15) 0.0194(15) 0.0086(17)
C22 0.0462(16) 0.086(2) 0.0505(16) -0.0066(14) 0.0019(13) 0.0022(15)
C23 0.0469(14) 0.0637(16) 0.0328(12) 0.0006(12) 0.0069(11) 0.0014(11)
C24 0.0404(12) 0.0382(12) 0.0326(12) 0.0045(10) 0.0099(10) 0.0015(9)
N1 0.0400(10) 0.0308(9) 0.0303(9) 0.0072(8) 0.0059(8) 0.0032(7)
N2 0.0366(10) 0.0330(9) 0.0242(9) 0.0039(7) 0.0091(8) 0.0032(7)
O1 0.0333(8) 0.0389(8) 0.0353(8) 0.0072(6) 0.0059(6) 0.0141(6)
O2 0.0654(11) 0.0569(11) 0.0292(8) 0.0068(8) 0.0160(8) 0.0132(7)
O3 0.0575(10) 0.0477(10) 0.0425(9) 0.0208(8) 0.0162(8) 0.0204(8)
O4 0.0569(12) 0.0838(14) 0.0348(9) -0.0073(10) 0.0084(8) 0.0034(9)
O5 0.0658(12) 0.0897(14) 0.0305(9) 0.0164(10) 0.0168(8) 0.0068(9)
S1 0.0428(3) 0.0576(4) 0.0289(3) -0.0034(3) 0.0082(2) 0.0014(3)
S2 0.0464(3) 0.0420(3) 0.0326(3) 0.0074(3) 0.0131(2) 0.0070(2)

loop_
_atom_type_symbol
_atom_type_description
_atom_type_scat_dispersion_real
_atom_type_scat_dispersion_imag
_atom_type_scat_source
C C 0.0033 0.0016 'International Tables Vol C Tables 4.2.6.8 and 6.1.1.4'
H H 0.0000 0.0000 'International Tables Vol C Tables 4.2.6.8 and 6.1.1.4'
N N 0.0061 0.0033 'International Tables Vol C Tables 4.2.6.8 and 6.1.1.4'
O O 0.0106 0.0060 'International Tables Vol C Tables 4.2.6.8 and 6.1.1.4'
S S 0.1246 0.1234 'International Tables Vol C Tables 4.2.6.8 and 6.1.1.4'
Mn Mn 0.3368 0.7283 'International Tables Vol C Tables 4.2.6.8 and 6.1.1.4'

loop_
_geom_angle_atom_site_label_1
_geom_angle_atom_site_label_2
_geom_angle_atom_site_label_3
_geom_angle_site_symmetry_1
_geom_angle_site_symmetry_3
_geom_angle
_geom_angle_publ_flag
O1 Mn1 O1 . 2_556 180.0 ?
O1 Mn1 N1 . 2_556 93.78(6) ?
O1 Mn1 N1 2_556 2_556 86.22(6) ?
O1 Mn1 N1 . . 86.22(6) ?
O1 Mn1 N1 2_556 . 93.78(6) ?
N1 Mn1 N1 2_556 . 180.0 ?
O1 Mn1 N2 . . 91.06(5) ?
O1 Mn1 N2 2_556 . 88.94(5) ?
N1 Mn1 N2 2_556 . 93.20(6) ?
N1 Mn1 N2 . . 86.80(6) ?
O1 Mn1 N2 . 2_556 88.94(5) ?
O1 Mn1 N2 2_556 2_556 91.06(5) ?
N1 Mn1 N2 2_556 2_556 86.80(6) ?
N1 Mn1 N2 . 2_556 93.20(6) ?
N2 Mn1 N2 . 2_556 180.0 ?
N2 C1 C2 . . 124.3(2) ?
N2 C1 H1 . . 117.9 ?
C2 C1 H1 . . 117.9 ?
C1 C2 C3 . . 120.5(2) ?
C1 C2 H2 . . 119.7 ?
C3 C2 H2 . . 119.7 ?
C2 C3 C4 . . 115.27(18) ?
C2 C3 C3 . 2 122.7(2) ?
C4 C3 C3 . 2 122.0(2) ?
C5 C4 C3 . . 120.80(19) ?
C5 C4 H4 . . 119.6 ?
C3 C4 H4 . . 119.6 ?
N2 C5 C4 . . 123.71(19) ?
N2 C5 H5 . . 118.1 ?
C4 C5 H5 . . 118.1 ?
N1 C6 C7 . . 124.6(2) ?
N1 C6 H6 . . 117.7 ?
C7 C6 H6 . . 117.7 ?
C6 C7 C8 . . 120.3(2) ?
C6 C7 H7 . . 119.8 ?
C8 C7 H7 . . 119.8 ?
C7 C8 C9 . . 115.4(2) ?
C7 C8 C8 . 2_566 121.8(2) ?
C9 C8 C8 . 2_566 122.8(2) ?
C10 C9 C8 . . 120.5(2) ?
C10 C9 H9 . . 119.8 ?
C8 C9 H9 . . 119.8 ?
N1 C10 C9 . . 124.1(2) ?
N1 C10 H10 . . 118.0 ?
C9 C10 H10 . . 118.0 ?
O3 C11 O2 . . 124.6(2) ?
O3 C11 C12 . . 117.53(19) ?
O2 C11 C12 . . 117.8(2) ?
C13 C12 C17 . . 119.2(2) ?
C13 C12 C11 . . 118.9(2) ?
C17 C12 C11 . . 121.76(19) ?
C14 C13 C12 . . 121.6(2) ?
C14 C13 H13 . . 119.2 ?
C12 C13 H13 . . 119.2 ?
C13 C14 C15 . . 119.2(2) ?
C13 C14 H14 . . 120.4 ?
C15 C14 H14 . . 120.4 ?
C16 C15 C14 . . 120.5(2) ?
C16 C15 H15 . . 119.8 ?
C14 C15 H15 . . 119.8 ?
C15 C16 C17 . . 121.0(2) ?
C15 C16 H16 . . 119.5 ?
C17 C16 H16 . . 119.5 ?
C16 C17 C12 . . 118.4(2) ?
C16 C17 S2 . . 122.06(17) ?
C12 C17 S2 . . 119.51(16) ?
O4 C18 O5 . . 122.9(2) ?
O4 C18 C19 . . 123.2(2) ?
O5 C18 C19 . . 113.9(2) ?
C20 C19 C24 . . 118.7(2) ?
C20 C19 C18 . . 121.1(2) ?
C24 C19 C18 . . 120.2(2) ?
C21 C20 C19 . . 121.6(2) ?
C21 C20 H20 . . 119.2 ?
C19 C20 H20 . . 119.2 ?
C20 C21 C22 . . 119.3(3) ?
C20 C21 H21 . . 120.3 ?
C22 C21 H21 . . 120.3 ?
C23 C22 C21 . . 120.1(3) ?
C23 C22 H22 . . 119.9 ?
C21 C22 H22 . . 119.9 ?
C22 C23 C24 . . 121.2(2) ?
C22 C23 H23 . . 119.4 ?
C24 C23 H23 . . 119.4 ?
C23 C24 C19 . . 119.0(2) ?
C23 C24 S1 . . 122.39(17) ?
C19 C24 S1 . . 118.59(17) ?
C6 N1 C10 . . 114.97(18) ?
C6 N1 Mn1 . . 121.51(14) ?
C10 N1 Mn1 . . 123.27(14) ?
C5 N2 C1 . . 115.39(17) ?
C5 N2 Mn1 . . 126.19(13) ?
C1 N2 Mn1 . . 118.17(13) ?
Mn1 O1 H11 . . 124.9 ?
Mn1 O1 H12 . . 127.9 ?
H11 O1 H12 . . 106.9 ?
C18 O5 H51 . . 105.1 ?
C24 S1 S2 . . 105.21(8) ?
C17 S2 S1 . . 104.13(8) ?

loop_
_geom_bond_atom_site_label_1
_geom_bond_atom_site_label_2
_geom_bond_site_symmetry_2
_geom_bond_distance
_geom_bond_publ_flag
Mn1 O1 . 2.1453(18) ?
Mn1 O1 2_556 2.1453(18) ?
Mn1 N1 2_556 2.312(2) ?
Mn1 N1 . 2.312(2) ?
Mn1 N2 . 2.384(2) ?
Mn1 N2 2_556 2.384(2) ?
C1 N2 . 1.341(3) ?
C1 C2 . 1.378(3) ?
C1 H1 . 0.9300 ?
C2 C3 . 1.388(3) ?
C2 H2 . 0.9300 ?
C3 C4 . 1.391(3) ?
C3 C3 2 1.495(4) ?
C4 C5 . 1.384(3) ?
C4 H4 . 0.9300 ?
C5 N2 . 1.338(3) ?
C5 H5 . 0.9300 ?
C6 N1 . 1.338(3) ?
C6 C7 . 1.376(3) ?
C6 H6 . 0.9300 ?
C7 C8 . 1.393(3) ?
C7 H7 . 0.9300 ?
C8 C9 . 1.393(3) ?
C8 C8 2_566 1.495(4) ?
C9 C10 . 1.378(3) ?
C9 H9 . 0.9300 ?
C10 N1 . 1.347(3) ?
C10 H10 . 0.9300 ?
C11 O3 . 1.249(3) ?
C11 O2 . 1.267(3) ?
C11 C12 . 1.505(3) ?
C12 C13 . 1.387(3) ?
C12 C17 . 1.407(3) ?
C13 C14 . 1.376(3) ?
C13 H13 . 0.9300 ?
C14 C15 . 1.381(4) ?
C14 H14 . 0.9300 ?
C15 C16 . 1.374(3) ?
C15 H15 . 0.9300 ?
C16 C17 . 1.399(3) ?
C16 H16 . 0.9300 ?
C17 S2 . 1.792(2) ?
C18 O4 . 1.206(3) ?
C18 O5 . 1.322(3) ?
C18 C19 . 1.487(3) ?
C19 C20 . 1.390(3) ?
C19 C24 . 1.405(3) ?
C20 C21 . 1.376(4) ?
C20 H20 . 0.9300 ?
C21 C22 . 1.380(4) ?
C21 H21 . 0.9300 ?
C22 C23 . 1.376(4) ?
C22 H22 . 0.9300 ?
C23 C24 . 1.385(3) ?
C23 H23 . 0.9300 ?
C24 S1 . 1.794(2) ?
O1 H11 . 0.8488 ?
O1 H12 . 0.8488 ?
O5 H51 . 0.8220 ?
S1 S2 . 2.0539(14) ?

loop_
_geom_hbond_atom_site_label_D
_geom_hbond_atom_site_label_H
_geom_hbond_atom_site_label_A
_geom_hbond_site_symmetry_A
_geom_hbond_distance_DH
_geom_hbond_distance_HA
_geom_hbond_distance_DA
_geom_hbond_angle_DHA
O1 H11 O2 . 0.85 1.92 2.761(3) 173
O1 H12 O3 2_656 0.85 1.82 2.667(3) 174
O5 H51 O2 1_554 0.82 1.83 2.637(3) 169
C4 H4 S1 2_555 0.93 2.86 3.562(3) 133
C23 H23 S2 . 0.93 2.66 3.191(3) 117
C22 H22 Cg1 1_655 0.93 2.94 3.79(2) 153

loop_
_geom_torsion_atom_site_label_1
_geom_torsion_atom_site_label_2
_geom_torsion_atom_site_label_3
_geom_torsion_atom_site_label_4
_geom_torsion_site_symmetry_1
_geom_torsion_site_symmetry_2
_geom_torsion_site_symmetry_3
_geom_torsion_site_symmetry_4
_geom_torsion
_geom_torsion_publ_flag
N2 C1 C2 C3 . . . . -0.7(4) ?
C1 C2 C3 C4 . . . . -1.1(3) ?
C1 C2 C3 C3 . . . 2 179.9(2) ?
C2 C3 C4 C5 . . . . 1.3(3) ?
C3 C3 C4 C5 2 . . . -179.7(2) ?
C3 C4 C5 N2 . . . . 0.3(3) ?
N1 C6 C7 C8 . . . . 1.4(4) ?
C6 C7 C8 C9 . . . . 1.6(4) ?
C6 C7 C8 C8 . . . 2_566 -178.1(3) ?
C7 C8 C9 C10 . . . . -1.6(3) ?
C8 C8 C9 C10 2_566 . . . 178.1(2) ?
C8 C9 C10 N1 . . . . -1.5(4) ?
O3 C11 C12 C13 . . . . -176.1(2) ?
O2 C11 C12 C13 . . . . 3.0(3) ?
O3 C11 C12 C17 . . . . -0.6(3) ?
O2 C11 C12 C17 . . . . 178.5(2) ?
C17 C12 C13 C14 . . . . -1.8(4) ?
C11 C12 C13 C14 . . . . 173.8(2) ?
C12 C13 C14 C15 . . . . -0.5(4) ?
C13 C14 C15 C16 . . . . 1.8(4) ?
C14 C15 C16 C17 . . . . -0.9(4) ?
C15 C16 C17 C12 . . . . -1.4(3) ?
C15 C16 C17 S2 . . . . 179.74(19) ?
C13 C12 C17 C16 . . . . 2.7(3) ?
C11 C12 C17 C16 . . . . -172.80(19) ?
C13 C12 C17 S2 . . . . -178.41(17) ?
C11 C12 C17 S2 . . . . 6.1(3) ?
O4 C18 C19 C20 . . . . -171.1(2) ?
O5 C18 C19 C20 . . . . 6.7(3) ?
O4 C18 C19 C24 . . . . 8.8(4) ?
O5 C18 C19 C24 . . . . -173.4(2) ?
C24 C19 C20 C21 . . . . -0.2(4) ?
C18 C19 C20 C21 . . . . 179.8(3) ?
C19 C20 C21 C22 . . . . 0.1(5) ?
C20 C21 C22 C23 . . . . -0.2(5) ?
C21 C22 C23 C24 . . . . 0.4(4) ?
C22 C23 C24 C19 . . . . -0.5(4) ?
C22 C23 C24 S1 . . . . 178.6(2) ?
C20 C19 C24 C23 . . . . 0.4(3) ?
C18 C19 C24 C23 . . . . -179.5(2) ?
C20 C19 C24 S1 . . . . -178.70(18) ?
C18 C19 C24 S1 . . . . 1.4(3) ?
C7 C6 N1 C10 . . . . -4.3(4) ?
C7 C6 N1 Mn1 . . . . 170.2(2) ?
C9 C10 N1 C6 . . . . 4.3(3) ?
C9 C10 N1 Mn1 . . . . -170.04(18) ?
O1 Mn1 N1 C6 . . . . 137.19(18) ?
O1 Mn1 N1 C6 2_556 . . . -42.81(18) ?
N1 Mn1 N1 C6 2_556 . . . -12E1(10) ?
N2 Mn1 N1 C6 . . . . 45.92(18) ?
N2 Mn1 N1 C6 2_556 . . . -134.08(18) ?
O1 Mn1 N1 C10 . . . . -48.84(17) ?
O1 Mn1 N1 C10 2_556 . . . 131.16(17) ?
N1 Mn1 N1 C10 2_556 . . . 5E1(10) ?
N2 Mn1 N1 C10 . . . . -140.12(18) ?
N2 Mn1 N1 C10 2_556 . . . 39.88(18) ?
C4 C5 N2 C1 . . . . -2.0(3) ?
C4 C5 N2 Mn1 . . . . 172.24(16) ?
C2 C1 N2 C5 . . . . 2.2(3) ?
C2 C1 N2 Mn1 . . . . -172.51(19) ?
O1 Mn1 N2 C5 . . . . 176.09(17) ?
O1 Mn1 N2 C5 2_556 . . . -3.91(17) ?
N1 Mn1 N2 C5 2_556 . . . 82.25(17) ?
N1 Mn1 N2 C5 . . . . -97.75(17) ?
N2 Mn1 N2 C5 2_556 . . . -14E1(10) ?
O1 Mn1 N2 C1 . . . . -9.86(16) ?
O1 Mn1 N2 C1 2_556 . . . 170.14(16) ?
N1 Mn1 N2 C1 2_556 . . . -103.70(16) ?
N1 Mn1 N2 C1 . . . . 76.30(16) ?
N2 Mn1 N2 C1 2_556 . . . 3E1(10) ?
C23 C24 S1 S2 . . . . -9.7(2) ?
C19 C24 S1 S2 . . . . 169.35(16) ?
C16 C17 S2 S1 . . . . -15.88(19) ?
C12 C17 S2 S1 . . . . 165.29(15) ?
C24 S1 S2 C17 . . . . 91.50(11) ?
